data_2005368
loop_
_publ_author_name
'Chen, H.'
'Han, D.'
'Yan, H.'
'Tang, W.'
'Yang, Y.'
'Yang, W.'

_publ_section_title
;
 Aqua[bis(salicylidene)ethylenediaminato](isobutyl)cobalt(III)
;
_journal_issue 9
_journal_name_full 'Acta Crystallographica Section C'
_journal_page_first 2204
_journal_page_last 2206
_journal_paper_doi 10.1107/S0108270196009134
_journal_volume 52
_journal_year 1996
_chemical_formula_sum 'C20 H25 Co N2 O3'
_chemical_formula_weight 400.37
_space_group_crystal_system monoclinic
_space_group_IT_number 4
_space_group_name_Hall 'P 2yb'
_space_group_name_H-M_alt 'P 1 21 1'
_atom_type_scat_source IntTabIV
_cell_angle_alpha 90
_cell_angle_beta 101.7(8)
_cell_angle_gamma 90
_cell_formula_units_Z 2
_cell_length_a 11.378(2)
_cell_length_b 7.124(1)
_cell_length_c 11.585(2)
_cell_measurement_reflns_used 25
_cell_measurement_temperature 293
_cell_measurement_theta_max 12
_cell_measurement_theta_min 10
_cell_volume 920(3)
_diffrn_measurement_device 'Enraf-Nonius CAD-4'
_diffrn_measurement_method \w-2\q
_diffrn_radiation_type MoK\a
_diffrn_radiation_wavelength 0.71073
_diffrn_reflns_av_R_equivalents 0.019
_diffrn_reflns_limit_h_max 13
_diffrn_reflns_limit_h_min 0
_diffrn_reflns_limit_k_max 8
_diffrn_reflns_limit_k_min 0
_diffrn_reflns_limit_l_max 13
_diffrn_reflns_limit_l_min -13
_diffrn_reflns_number 1855
_diffrn_reflns_theta_max 25
_diffrn_standards_decay_% 10
_diffrn_standards_interval_time 60
_diffrn_standards_number 3
_exptl_absorpt_coefficient_mu 0.946
_exptl_absorpt_correction_T_max 0.83
_exptl_absorpt_correction_T_min 0.67
_exptl_absorpt_correction_type 'empirical via \y scan (North, Phillips & Mathews, 1968)'
_exptl_crystal_colour 'Dark red'
_exptl_crystal_density_diffrn 1.446
_exptl_crystal_description Oblong
_exptl_crystal_size_max 0.3
_exptl_crystal_size_mid 0.2
_exptl_crystal_size_min 0.2
_refine_diff_density_max 0.221
_refine_diff_density_min -0.073
_refine_ls_extinction_method none
_refine_ls_goodness_of_fit_obs 1.24
_refine_ls_hydrogen_treatment noref
_refine_ls_number_parameters 315
_refine_ls_number_reflns 1461
_refine_ls_R_factor_obs 0.053
_refine_ls_shift/esd_max 0.15
_refine_ls_structure_factor_coef F
_refine_ls_weighting_details 'w = 1/\s^2^(F)'
_refine_ls_weighting_scheme calc
_refine_ls_wR_factor_obs 0.067
_reflns_number_observed 1461
_reflns_number_total 1673
_reflns_observed_criterion I>3\s(I)
_cod_data_source_file hu1052.cif
_cod_data_source_block hu1052a
_cod_depositor_comments
;
 Marking attached hydrogen atoms.

 Antanas Vaitkus,
 2017-08-07

The following automatic conversions were performed:

'_refine_ls_weighting_scheme' value '1/\s^2^(F)' was changed to
'calc'. New tag '_refine_ls_weighting_details' was created. The value
of the new tag was set to 'w = 1/\s^2^(F)'.

Automatic conversion script
Id: cif_fix_values 3143 2015-03-26 13:38:13Z robertas 
;
_cod_original_cell_volume 919(3)
_cod_original_sg_symbol_H-M 'P 21'
_cod_original_formula_sum 'C20 H25 Co1 N2 O3'
_cod_database_code 2005368

loop_
_space_group_symop_id
_space_group_symop_operation_xyz
1 x,y,z
2 -x,y+1/2,-z

loop_
_atom_site_label
_atom_site_fract_x
_atom_site_fract_y
_atom_site_fract_z
_atom_site_B_iso_or_equiv
_atom_site_attached_hydrogens
Co .63986(9) .128 .16942(9) 2.39(2) 0
O1 .6880(5) .318(1) .0744(5) 3.2(1) 0
O2 .5112(5) .291(1) .1876(5) 2.9(1) 0
O3 .5225(6) .021(1) .0059(6) 3.3(1) 2
N1 .7539(7) -.043(1) .1408(6) 2.8(2) 0
N2 .5871(7) -.066(1) .2533(7) 2.8(2) 0
C1 .8163(9) -.036(2) .0586(8) 3.2(2) 0
C2 .5077(8) -.058(2) .3216(8) 3.3(2) 0
C3 .633(1) -.251(2) .231(1) 4.1(2) 0
C4 .762(1) -.218(2) .211(1) 4.1(2) 0
C5 .7373(8) .240(2) .3156(8) 3.6(2) 0
C6 .868(1) .209(2) .364(1) 4.0(2) 0
C11 .7580(8) .295(2) -.0020(8) 3.0(2) 0
C12 .8220(7) .130(3) -.0133(7) 3.7(2) 0
C13 .8931(7) .125(3) -.1009(7) 4.6(2) 0
C14 .8987(9) .270(2) -.1738(8) 5.0(3) 0
C15 .838(1) .425(2) -.1646(9) 4.6(3) 0
C16 .7669(9) .449(2) -.079(1) 4.6(3) 0
C21 .4470(7) .272(1) .2714(7) 2.6(2) 0
C22 .4455(7) .109(1) .3388(7) 2.8(2) 0
C23 .3712(8) .115(3) .4233(8) 4.6(2) 0
C24 .3029(9) .261(2) .4395(9) 5.4(3) 0
C25 .303(1) .418(2) .370(1) 5.0(3) 0
C26 .3728(9) .429(2) .2869(9) 3.9(2) 0
C61 .907(1) .281(3) .482(1) 6.0(3) 0
C62 .946(1) .301(3) .286(1) 6.4(4) 0
H6 .881 .076 .365 ? 0
H13 .939 .011 -.108 ? 0
H14 .947 .259 -.232 ? 0
H15 .805 .500 -.223 ? 0
H16 .725 .566 -.071 ? 0
H23 .369 .009 .472 ? 0
H24 .259 .258 .500 ? 0
H25 .251 .518 .381 ? 0
H26 .332 .500 .221 ? 0
H61 .990 .260 .512 ? 0
H62 .892 .414 .483 ? 0
H63 .862 .223 .535 ? 0
H101 .861 -.168 .057 ? 0
H201 .445 -.125 .361 ? 0
H301 .6353 -.3309 .2968 ? 0
H302 .555 -.334 .166 ? 0
H401 .805 -.334 .166 ? 0
H402 .8170 -.2027 .2837 ? 0
H501 .7291 .3718 .3044 ? 0
H502 .666 .207 .359 ? 0
H601 1.029 .287 .316 ? 0
H602 .926 .259 .207 ? 0
H603 .931 .439 .283 ? 0

loop_
_geom_angle_atom_site_label_1
_geom_angle_atom_site_label_2
_geom_angle_atom_site_label_3
_geom_angle
_geom_angle_publ_flag
O1 Co N1 94.0(3) yes
O1 Co N2 176.0(3) yes
O1 Co C5 91.9(4) yes
O2 Co N2 93.2(3) yes
O2 Co C5 88.3(4) yes
O3 Co C5 175.9(4) yes
N1 Co C5 97.3(4) yes
N2 Co C5 92.1(4) yes
Co O2 C21 124.5(6) yes
Co N1 C4 115.1(7) yes
Co N2 C3 114.3(7) yes
N1 C1 C12 123.0(10) yes
N2 C3 C4 105.9(9) yes
Co C5 C6 126.9(8) yes
C5 C6 C62 111.0(9) yes
O1 Co O2 87.3(3) yes
O1 Co O3 86.8(3) yes
O2 Co N1 174.2(3) yes
O2 Co O3 87.8(3) yes
O3 Co N1 86.6(3) yes
O3 Co N2 89.3(3) yes
N1 Co N2 85.2(4) yes
Co O1 C11 126.2(7) yes
Co N1 C1 127.5(7) yes
Co N2 C2 128.0(7) yes
C2 N2 C3 117.5(9) yes
N2 C2 C22 123.0(10) yes
N1 C4 C3 104.9(8) yes
C5 C6 C61 113.0(10) yes
C61 C6 C62 108.0(10) yes

loop_
_geom_bond_atom_site_label_1
_geom_bond_atom_site_label_2
_geom_bond_distance
_geom_bond_publ_flag
Co N1 1.861(8) yes
Co O1 1.892(7) yes
Co C5 1.991(9) yes
O1 C11 1.316(12) yes
N1 C1 1.301(13) yes
N1 C4 1.476(14) yes
C1 C12 1.45(2) yes
C3 C4 1.55(2) yes
Co N2 1.859(8) yes
Co O2 1.911(6) yes
Co O3 2.218(6) yes
O2 C21 1.335(11) yes
N2 C2 1.319(13) yes
N2 C3 1.464(14) yes
C2 C22 1.419(15) yes
C5 C6 1.500(14) yes
C1 H101 1.076(11) no
C2 H201 1.039(11) no
C3 H301 .950(11) no
C3 H302 1.201(10) no
C4 H401 1.137(12) no
C4 H402 .950(10) no
C5 H501 .950(12) no
C5 H502 1.067(10) no
C6 C61 1.44(2) no
C6 C62 1.54(2) no
C6 H6 .963(12) no
C11 C12 1.41(2) no
C11 C16 1.43(2) no
C12 C13 1.421(12) no
C13 C14 1.34(2) no
C13 H13 .98(2) no
C14 C15 1.32(2) no
C14 H14 .951(11) no
C15 C16 1.41(2) no
C15 H15 .881(12) no
C16 H16 .976(14) no
C21 C22 1.401(14) no
C21 C26 1.44(2) no
C22 C23 1.420(13) no
C23 C24 1.33(2) no
C23 H23 .95(2) no
C24 C25 1.37(2) no
C24 H24 .944(11) no
C25 C26 1.37(2) no
C25 H25 .950(14) no
C26 H26 .955(11) no
C61 H61 .947(13) no
C61 H62 .96(2) no
C61 H63 .962(15) no
C62 H601 .948(11) no
C62 H602 .940(13) no
C62 H603 1.00(2) no
